data_9016234
loop_
_publ_author_name
'Brasseur, H.'
'de Rassenfosse, A.'

_publ_section_title
;
 The crystal structure of hydrated potassium chlorostannite
 _cod_database_code 1010018
;
_journal_name_full 'Zeitschrift fur Kristallographie'
_journal_page_first 389
_journal_page_last 395
_journal_volume 101
_journal_year 1939
_chemical_formula_sum 'Cl4 K2 O Sn'
_space_group_IT_number 62
_symmetry_space_group_name_Hall '-P 2c 2ab'
_symmetry_space_group_name_H-M 'P b n m'
_cell_angle_alpha 90
_cell_angle_beta 90
_cell_angle_gamma 90
_cell_length_a 8.21
_cell_length_b 12.05
_cell_length_c 9.1
_cell_formula_units_Z 4
_cell_volume 900.268
_database_code_amcsd 0016957
_exptl_crystal_density_diffrn 2.617
_cod_duplicate_entry 1010018
_cod_original_formula_sum 'Sn Cl4 K2 O'
_cod_database_code 9016234
_amcsd_formula_title 'Cl4 H2 K2 O Sn'

loop_
_space_group_symop_operation_xyz
x,y,z
x,y,1/2-z
-x,-y,1/2+z
1/2+x,1/2-y,1/2+z
1/2-x,1/2+y,1/2-z
1/2-x,1/2+y,z
1/2+x,1/2-y,-z
-x,-y,-z

loop_
_atom_site_label
_atom_site_fract_x
_atom_site_fract_y
_atom_site_fract_z
Sn1 0.00000 0.00000 0.00000
Cl1 0.12000 0.25000 -0.03300
Cl2 0.21000 -0.05000 0.25000
Cl3 0.21000 -0.05000 0.75000
K1 0.34000 0.20000 0.25000
K2 0.40000 0.17500 0.75000
O1 0.50000 0.00000 0.00000

loop_
_cod_related_entry_id
_cod_related_entry_database
_cod_related_entry_code
1 AMCSD 0016957
